data_4132359
loop_
_publ_author_name
'Lee, Ansoo'
'Betori, Rick C.'
'Crane, Erika A.'
'Scheidt, Karl A.'

_publ_section_title
;
 An Enantioselective Cross-Dehydrogenative Coupling Catalysis Approach to
 Substituted Tetrahydropyrans.
;
_journal_issue 20
_journal_name_full 'Journal of the American Chemical Society'
_journal_page_first 6212
_journal_page_last 6216
_journal_paper_doi 10.1021/jacs.8b03063
_journal_volume 140
_journal_year 2018
_chemical_absolute_configuration ad
_chemical_formula_moiety 'C15 H15 Br O4'
_chemical_formula_sum 'C15 H15 Br O4'
_chemical_formula_weight 339.18
_space_group_crystal_system monoclinic
_space_group_IT_number 4
_space_group_name_Hall 'P 2yb'
_space_group_name_H-M_alt 'P 1 21 1'
_atom_sites_solution_hydrogens geom
_atom_sites_solution_primary dual
_audit_creation_date 2018-01-11
_audit_creation_method
;
Olex2 1.2
(compiled 2017.08.10 svn.r3458 for OlexSys, GUI svn.r5381)
;
_cell_angle_alpha 90
_cell_angle_beta 110.205(4)
_cell_angle_gamma 90
_cell_formula_units_Z 2
_cell_length_a 8.7786(8)
_cell_length_b 8.2454(7)
_cell_length_c 10.7228(9)
_cell_measurement_reflns_used 9546
_cell_measurement_temperature 100(2)
_cell_measurement_theta_max 37.590
_cell_measurement_theta_min 2.599
_cell_volume 728.39(11)
_computing_cell_refinement 'SAINT V8.38A (?, 2016)'
_computing_data_collection 'APEX2 V2014.11-0 (Bruker, 2014)'
_computing_data_reduction 'SAINT V8.38A (?, 2016)'
_computing_molecular_graphics 'Olex2 (Dolomanov et al., 2009)'
_computing_publication_material 'Olex2 (Dolomanov et al., 2009)'
_computing_structure_refinement 'XL (Sheldrick, 2008)'
_computing_structure_solution 'ShelXT (Sheldrick, 2015)'
_diffrn_ambient_temperature 99.95
_diffrn_detector_area_resol_mean 8
_diffrn_measured_fraction_theta_full 0.999
_diffrn_measured_fraction_theta_max 0.996
_diffrn_measurement_device_type 'Bruker Kappa APEX CCD area detector'
_diffrn_measurement_method '\w and \f scans'
_diffrn_radiation_monochromator 'QuazarTM optics'
_diffrn_radiation_type MoK\a
_diffrn_radiation_wavelength 0.71073
_diffrn_reflns_av_R_equivalents 0.0360
_diffrn_reflns_av_unetI/netI 0.0225
_diffrn_reflns_Laue_measured_fraction_full 0.999
_diffrn_reflns_Laue_measured_fraction_max 0.996
_diffrn_reflns_limit_h_max 15
_diffrn_reflns_limit_h_min -15
_diffrn_reflns_limit_k_max 14
_diffrn_reflns_limit_k_min -14
_diffrn_reflns_limit_l_max 18
_diffrn_reflns_limit_l_min -18
_diffrn_reflns_number 54501
_diffrn_reflns_point_group_measured_fraction_full 0.998
_diffrn_reflns_point_group_measured_fraction_max 0.994
_diffrn_reflns_theta_full 25.242
_diffrn_reflns_theta_max 38.651
_diffrn_reflns_theta_min 2.024
_diffrn_source microsource
_exptl_absorpt_coefficient_mu 2.831
_exptl_absorpt_correction_T_max 0.7476
_exptl_absorpt_correction_T_min 0.6077
_exptl_absorpt_correction_type multi-scan
_exptl_absorpt_process_details
'SADABS-2016/2 (Bruker,2016/2) was used for absorption correction. wR2(int) was 0.0872 before and 0.0468 after correction. The Ratio of minimum to maximum transmission is 0.8129. The \l/2 correction factor is Not present.'
_exptl_crystal_colour colourless
_exptl_crystal_density_diffrn 1.546
_exptl_crystal_description block
_exptl_crystal_F_000 344
_exptl_crystal_recrystallization_method 'The material was recrystallised from --- by as supplied'
_exptl_crystal_size_max 0.117
_exptl_crystal_size_mid 0.074
_exptl_crystal_size_min 0.048
_refine_diff_density_max 0.723
_refine_diff_density_min -0.503
_refine_diff_density_rms 0.058
_refine_ls_abs_structure_details
;
 Flack x determined using 3143 quotients [(I+)-(I-)]/[(I+)+(I-)]
 (Parsons, Flack and Wagner, Acta Cryst. B69 (2013) 249-259).
;
_refine_ls_abs_structure_Flack -0.004(2)
_refine_ls_extinction_method none
_refine_ls_goodness_of_fit_ref 1.037
_refine_ls_hydrogen_treatment constr
_refine_ls_matrix_type full
_refine_ls_number_parameters 182
_refine_ls_number_reflns 8255
_refine_ls_number_restraints 1
_refine_ls_restrained_S_all 1.037
_refine_ls_R_factor_all 0.0341
_refine_ls_R_factor_gt 0.0268
_refine_ls_shift/su_max 0.000
_refine_ls_shift/su_mean 0.000
_refine_ls_structure_factor_coef Fsqd
_refine_ls_weighting_details 'w=1/[\s^2^(Fo^2^)+(0.0332P)^2^+0.0936P] where P=(Fo^2^+2Fc^2^)/3'
_refine_ls_weighting_scheme calc
_refine_ls_wR_factor_gt 0.0635
_refine_ls_wR_factor_ref 0.0662
_reflns_Friedel_coverage 0.899
_reflns_Friedel_fraction_full 0.998
_reflns_Friedel_fraction_max 0.992
_reflns_number_gt 7291
_reflns_number_total 8255
_reflns_threshold_expression 'I > 2\s(I)'
_cod_data_source_file ja8b03063_si_002.cif
_cod_data_source_block cx1168
_cod_database_code 4132359
_shelxl_version_number 2014-3
_shelx_space_group_comment
;
The symmetry employed for this shelxl refinement is uniquely defined
by the following loop, which should always be used as a source of
symmetry information in preference to the above space-group names.
They are only intended as comments.
;
_shelx_estimated_absorpt_t_max 0.876
_shelx_estimated_absorpt_t_min 0.733
_olex2_refinement_description
;
1. Fixed Uiso
 At 1.2 times of:
  All C(H) groups, All C(H,H) groups
 At 1.5 times of:
  All C(H,H,H) groups
2.a Ternary CH refined with riding coordinates:
 C9(H9), C13(H13)
2.b Secondary CH2 refined with riding coordinates:
 C10(H10A,H10B), C11(H11A,H11B)
2.c Aromatic/amide H refined with riding coordinates:
 C2(H2), C3(H3), C5(H5), C6(H6), C7(H7), C8(H8)
2.d Idealised Me refined as rotating group:
 C15(H15A,H15B,H15C)
;
_olex2_date_sample_data_collection 2018-01-10
_olex2_date_sample_submission 2018-01-10
_olex2_diffrn_ambient_temperature_device 'Oxford Cryosystems'
_olex2_exptl_crystal_mounting_method 'The crystal was mounted on a MITIGEN holder in Paratone oil'
_olex2_submission_original_sample_id cx1168
_olex2_submission_special_instructions 'No special instructions were received'

loop_
_space_group_symop_operation_xyz
'x, y, z'
'-x, y+1/2, -z'

loop_
_atom_site_label
_atom_site_type_symbol
_atom_site_fract_x
_atom_site_fract_y
_atom_site_fract_z
_atom_site_U_iso_or_equiv
_atom_site_adp_type
_atom_site_occupancy
_atom_site_site_symmetry_order
_atom_site_calc_flag
_atom_site_refinement_flags_posn
Br1 Br 0.02483(2) 0.15295(3) -0.22442(2) 0.03248(5) Uani 1 1 d .
O1 O 0.50061(14) 0.20227(13) 0.67495(12) 0.0232(2) Uani 1 1 d .
O2 O 0.39201(15) 0.55772(14) 0.87959(11) 0.0235(2) Uani 1 1 d .
O3 O 0.12901(13) 0.56050(13) 0.57136(13) 0.0226(2) Uani 1 1 d .
O4 O 0.32471(12) 0.75012(12) 0.61596(11) 0.01868(17) Uani 1 1 d .
C1 C 0.08548(18) 0.17855(16) -0.03794(13) 0.0208(2) Uani 1 1 d .
C2 C -0.01885(19) 0.1237(2) 0.02433(15) 0.0261(3) Uani 1 1 d .
H2 H -0.1181 0.0723 -0.0255 0.031 Uiso 1 1 calc R
C3 C 0.02330(16) 0.1448(3) 0.16079(13) 0.0245(2) Uani 1 1 d .
H3 H -0.0480 0.1071 0.2039 0.029 Uiso 1 1 calc R
C4 C 0.16869(15) 0.22030(16) 0.23563(13) 0.01590(19) Uani 1 1 d .
C5 C 0.27340(16) 0.27199(17) 0.16999(14) 0.0182(2) Uani 1 1 d .
H5 H 0.3739 0.3213 0.2195 0.022 Uiso 1 1 calc R
C6 C 0.23212(18) 0.25203(19) 0.03385(14) 0.0213(2) Uani 1 1 d .
H6 H 0.3033 0.2882 -0.0099 0.026 Uiso 1 1 calc R
C7 C 0.20588(15) 0.23918(16) 0.37905(13) 0.0169(2) Uani 1 1 d .
H7 H 0.1260 0.2018 0.4136 0.020 Uiso 1 1 calc R
C8 C 0.34005(16) 0.30327(17) 0.46616(14) 0.0176(2) Uani 1 1 d .
H8 H 0.4204 0.3463 0.4346 0.021 Uiso 1 1 calc R
C9 C 0.36808(15) 0.30959(16) 0.61144(13) 0.01623(19) Uani 1 1 d .
H9 H 0.2687 0.2708 0.6278 0.019 Uiso 1 1 calc R
C10 C 0.5307(2) 0.18884(18) 0.81425(18) 0.0281(3) Uani 1 1 d .
H10A H 0.6153 0.1058 0.8530 0.034 Uiso 1 1 calc R
H10B H 0.4304 0.1536 0.8288 0.034 Uiso 1 1 calc R
C11 C 0.5867(2) 0.35154(19) 0.88392(16) 0.0249(3) Uani 1 1 d .
H11A H 0.6025 0.3421 0.9796 0.030 Uiso 1 1 calc R
H11B H 0.6912 0.3841 0.8753 0.030 Uiso 1 1 calc R
C12 C 0.45875(17) 0.47599(16) 0.81986(13) 0.0181(2) Uani 1 1 d .
C13 C 0.41117(14) 0.48273(15) 0.66880(13) 0.01464(18) Uani 1 1 d .
H13 H 0.5059 0.5233 0.6463 0.018 Uiso 1 1 calc R
C14 C 0.27073(16) 0.59885(16) 0.61223(13) 0.01493(19) Uani 1 1 d .
C15 C 0.2008(2) 0.87375(18) 0.5701(2) 0.0279(3) Uani 1 1 d .
H15A H 0.1338 0.8520 0.4775 0.042 Uiso 1 1 calc GR
H15B H 0.2523 0.9803 0.5762 0.042 Uiso 1 1 calc GR
H15C H 0.1324 0.8726 0.6256 0.042 Uiso 1 1 calc GR

loop_
_atom_site_aniso_label
_atom_site_aniso_U_11
_atom_site_aniso_U_22
_atom_site_aniso_U_33
_atom_site_aniso_U_23
_atom_site_aniso_U_13
_atom_site_aniso_U_12
Br1 0.04300(9) 0.03427(8) 0.01663(6) -0.00221(7) 0.00578(5) -0.00460(8)
O1 0.0219(5) 0.0169(4) 0.0258(5) -0.0021(3) 0.0017(4) 0.0065(3)
O2 0.0288(5) 0.0239(5) 0.0189(4) -0.0030(4) 0.0096(4) -0.0014(4)
O3 0.0144(4) 0.0188(4) 0.0329(6) -0.0046(4) 0.0061(4) -0.0007(3)
O4 0.0159(4) 0.0141(4) 0.0244(4) 0.0027(3) 0.0049(3) 0.0014(3)
C1 0.0253(6) 0.0186(7) 0.0162(4) 0.0001(4) 0.0042(4) -0.0003(4)
C2 0.0217(6) 0.0311(9) 0.0214(5) -0.0031(5) 0.0023(4) -0.0089(5)
C3 0.0184(5) 0.0331(7) 0.0213(5) -0.0027(7) 0.0059(4) -0.0097(6)
C4 0.0144(4) 0.0153(5) 0.0170(5) 0.0004(4) 0.0041(4) 0.0000(4)
C5 0.0164(5) 0.0182(5) 0.0189(5) 0.0018(4) 0.0047(4) -0.0023(4)
C6 0.0225(6) 0.0222(6) 0.0198(5) 0.0025(5) 0.0079(5) -0.0025(5)
C7 0.0155(5) 0.0173(5) 0.0178(5) 0.0006(4) 0.0056(4) 0.0001(4)
C8 0.0155(5) 0.0185(5) 0.0200(5) -0.0042(4) 0.0077(4) -0.0009(4)
C9 0.0151(5) 0.0145(5) 0.0177(5) -0.0020(4) 0.0039(4) 0.0005(4)
C10 0.0324(7) 0.0172(6) 0.0255(7) 0.0027(4) -0.0017(5) 0.0028(5)
C11 0.0270(7) 0.0194(6) 0.0202(6) 0.0016(5) -0.0022(5) 0.0019(5)
C12 0.0201(5) 0.0159(5) 0.0165(5) 0.0000(4) 0.0038(4) -0.0025(4)
C13 0.0128(4) 0.0137(4) 0.0164(5) -0.0009(4) 0.0039(4) 0.0004(4)
C14 0.0154(5) 0.0137(4) 0.0159(5) -0.0012(4) 0.0057(4) 0.0011(4)
C15 0.0245(6) 0.0147(6) 0.0379(8) 0.0019(5) 0.0022(6) 0.0050(5)

loop_
_atom_type_symbol
_atom_type_description
_atom_type_scat_dispersion_real
_atom_type_scat_dispersion_imag
_atom_type_scat_source
C C 0.0033 0.0016 'International Tables Vol C Tables 4.2.6.8 and 6.1.1.4'
H H 0.0000 0.0000 'International Tables Vol C Tables 4.2.6.8 and 6.1.1.4'
O O 0.0106 0.0060 'International Tables Vol C Tables 4.2.6.8 and 6.1.1.4'
Br Br -0.2901 2.4595 'International Tables Vol C Tables 4.2.6.8 and 6.1.1.4'

loop_
_geom_angle_atom_site_label_1
_geom_angle_atom_site_label_2
_geom_angle_atom_site_label_3
_geom_angle
C10 O1 C9 111.82(12)
C14 O4 C15 115.61(11)
C2 C1 Br1 118.79(11)
C2 C1 C6 121.09(13)
C6 C1 Br1 120.12(11)
C1 C2 H2 120.4
C1 C2 C3 119.17(13)
C3 C2 H2 120.4
C2 C3 H3 119.4
C2 C3 C4 121.20(12)
C4 C3 H3 119.4
C3 C4 C5 118.29(12)
C3 C4 C7 118.55(11)
C5 C4 C7 123.15(11)
C4 C5 H5 119.5
C6 C5 C4 120.91(12)
C6 C5 H5 119.5
C1 C6 H6 120.3
C5 C6 C1 119.33(13)
C5 C6 H6 120.3
C4 C7 H7 116.6
C8 C7 C4 126.84(12)
C8 C7 H7 116.6
C7 C8 H8 118.9
C7 C8 C9 122.17(12)
C9 C8 H8 118.9
O1 C9 C8 106.79(11)
O1 C9 H9 109.5
O1 C9 C13 109.49(10)
C8 C9 H9 109.5
C8 C9 C13 112.12(11)
C13 C9 H9 109.5
O1 C10 H10A 109.5
O1 C10 H10B 109.5
O1 C10 C11 110.77(13)
H10A C10 H10B 108.1
C11 C10 H10A 109.5
C11 C10 H10B 109.5
C10 C11 H11A 110.1
C10 C11 H11B 110.1
H11A C11 H11B 108.4
C12 C11 C10 108.20(12)
C12 C11 H11A 110.1
C12 C11 H11B 110.1
O2 C12 C11 124.09(13)
O2 C12 C13 122.37(12)
C11 C12 C13 113.42(12)
C9 C13 H13 108.8
C12 C13 C9 109.11(10)
C12 C13 H13 108.8
C14 C13 C9 111.76(10)
C14 C13 C12 109.56(10)
C14 C13 H13 108.8
O3 C14 O4 124.56(12)
O3 C14 C13 125.00(12)
O4 C14 C13 110.42(11)
O4 C15 H15A 109.5
O4 C15 H15B 109.5
O4 C15 H15C 109.5
H15A C15 H15B 109.5
H15A C15 H15C 109.5
H15B C15 H15C 109.5

loop_
_geom_bond_atom_site_label_1
_geom_bond_atom_site_label_2
_geom_bond_distance
Br1 C1 1.8950(14)
O1 C9 1.4328(17)
O1 C10 1.428(2)
O2 C12 1.2112(18)
O3 C14 1.2097(16)
O4 C14 1.3299(17)
O4 C15 1.4472(18)
C1 C2 1.383(2)
C1 C6 1.390(2)
C2 H2 0.9500
C2 C3 1.391(2)
C3 H3 0.9500
C3 C4 1.3976(18)
C4 C5 1.4031(18)
C4 C7 1.4660(18)
C5 H5 0.9500
C5 C6 1.387(2)
C6 H6 0.9500
C7 H7 0.9500
C7 C8 1.3338(19)
C8 H8 0.9500
C8 C9 1.4917(19)
C9 H9 1.0000
C9 C13 1.5488(17)
C10 H10A 0.9900
C10 H10B 0.9900
C10 C11 1.532(2)
C11 H11A 0.9900
C11 H11B 0.9900
C11 C12 1.501(2)
C12 C13 1.5277(18)
C13 H13 1.0000
C13 C14 1.5127(18)
C15 H15A 0.9800
C15 H15B 0.9800
C15 H15C 0.9800
